data_2012693
loop_
_publ_author_name
'Krupkov\'a, Radmila'
'F\'abry, Jan'
'C\'isa\<rov\'a, Ivana'
'Van\<ek, P\<remysl'

_publ_section_title
;
 Bis(ammonium) fluorophosphate at room temperature
;
_journal_issue 5
_journal_name_full 'Acta Crystallographica Section C'
_journal_page_first i66
_journal_page_last i68
_journal_paper_doi 10.1107/S010827010200553X
_journal_volume 58
_journal_year 2002
_chemical_formula_iupac '(N H4)2 (F O3 P)'
_chemical_formula_moiety '(N H4)2 (F P O3)'
_chemical_formula_structural '(N H4)2 (F P O3)'
_chemical_formula_sum 'F H8 N2 O3 P'
_chemical_formula_weight 134
_chemical_name_systematic
;
bis(ammonium) fluorophosphate
;
_space_group_IT_number 33
_symmetry_cell_setting orthorhombic
_symmetry_space_group_name_Hall 'P 2c -2n'
_symmetry_space_group_name_H-M 'P n a 21'
_atom_sites_solution_hydrogens difmap
_cell_angle_alpha 90
_cell_angle_beta 90
_cell_angle_gamma 90
_cell_formula_units_Z 4
_cell_length_a 7.9481(2)
_cell_length_b 11.3472(3)
_cell_length_c 6.0425(3)
_cell_measurement_pressure 10000
_cell_measurement_reflns_used 4119
_cell_measurement_temperature 292.0(10)
_cell_measurement_theta_max 27.48
_cell_measurement_theta_min 1.0
_cell_volume 544.97(3)
_computing_cell_refinement 'HKL SCALEPACK (Otwinowski & Minor, 1997)'
_computing_data_collection 'COLLECT (Nonius, 1997-2000)'
_computing_data_reduction 'HKL DENZO (Otwinowski & Minor, 1997) and SCALEPACK'
_computing_molecular_graphics 'ORTEPIII (Burnett & Johnson, 1996)'
_computing_publication_material JANA2000
_computing_structure_refinement 'JANA2000 (Pet\<r\'i\<cek & Du\<sek, 2000)'
_computing_structure_solution 'SHELXS86 (Sheldrick, 1986)'
_diffrn_ambient_temperature 291
_diffrn_measured_fraction_theta_full 0.987
_diffrn_measured_fraction_theta_max 1.0
_diffrn_measurement_device 'Nonius KappaCCD area-detector'
_diffrn_measurement_method \w
_diffrn_radiation_monochromator graphite
_diffrn_radiation_source 'fine-focus sealed X-ray tube'
_diffrn_radiation_type 'Mo K\a'
_diffrn_radiation_wavelength 0.71073
_diffrn_reflns_av_R_equivalents 0.026
_diffrn_reflns_av_sigmaI/netI 0.026
_diffrn_reflns_limit_h_max 10
_diffrn_reflns_limit_h_min -10
_diffrn_reflns_limit_k_max 14
_diffrn_reflns_limit_k_min -14
_diffrn_reflns_limit_l_max 7
_diffrn_reflns_limit_l_min -7
_diffrn_reflns_number 6096
_diffrn_reflns_theta_full 27.47
_diffrn_reflns_theta_max 27.47
_diffrn_reflns_theta_min 3.13
_diffrn_standards_number 0
_exptl_absorpt_coefficient_mu 0.443
_exptl_absorpt_correction_T_max 0.879
_exptl_absorpt_correction_T_min 0.834
_exptl_absorpt_correction_type multi-scan
_exptl_absorpt_process_details '(SORTAV; Blessing, 1997)'
_exptl_crystal_colour colourless
_exptl_crystal_density_diffrn 1.633
_exptl_crystal_density_meas ?
_exptl_crystal_density_method 'not measured'
_exptl_crystal_description pyramid
_exptl_crystal_F_000 280
_exptl_crystal_size_max 0.43
_exptl_crystal_size_mid 0.34
_exptl_crystal_size_min 0.30
_refine_diff_density_max 0.51
_refine_diff_density_min -0.34
_refine_ls_extinction_coef 0.000138(19)
_refine_ls_extinction_method 'Becker & Coppens (1974) type 1 Lorentzian isotropic'
_refine_ls_goodness_of_fit_obs 1.79
_refine_ls_goodness_of_fit_ref 1.76
_refine_ls_hydrogen_treatment refall
_refine_ls_number_constraints 0
_refine_ls_number_parameters 96
_refine_ls_number_reflns 1211
_refine_ls_number_restraints 8
_refine_ls_R_factor_all 0.023
_refine_ls_R_factor_gt 0.022
_refine_ls_shift/su_max 0.001
_refine_ls_shift/su_mean 0.000
_refine_ls_structure_factor_coef F
_refine_ls_weighting_details 'w = 1/(\s^2^F+0.0001F^2^)'
_refine_ls_weighting_scheme calc
_refine_ls_wR_factor_gt 0.031
_refine_ls_wR_factor_ref 0.031
_reflns_number_gt 1173
_reflns_number_total 1211
_reflns_threshold_expression I>3\s(I)
_cod_data_source_file br1363.cif
_cod_data_source_block I
_cod_depositor_comments
;
The following automatic conversions were performed:

'_exptl_crystal_density_meas' value 'not measured' was changed to '?'
- the value is perceived as not measured.

Automatic conversion script
Id: cif_fix_values 3008 2015-01-20 13:52:24Z robertas 
;
_cod_original_formula_sum 'H8 F N2 O3 P'
_cod_database_code 2012693
_cod_database_fobs_code 2012693

loop_
_symmetry_equiv_pos_site_id
_symmetry_equiv_pos_as_xyz
1 x,y,z
2 -x,-y,1/2+z
3 1/2-x,1/2+y,1/2+z
4 1/2+x,1/2-y,z

loop_
_atom_site_label
_atom_site_fract_x
_atom_site_fract_y
_atom_site_fract_z
_atom_site_U_iso_or_equiv
_atom_site_adp_type
_atom_site_refinement_flags
_atom_site_occupancy
_atom_site_type_symbol
P 0.30924(3) 0.37324(2) 0.25 0.02187(11) Uani . 1 P
N1 0.85814(14) 0.46079(9) 0.2665(3) 0.0292(3) Uani . 1 N
N2 0.91018(14) 0.80919(10) 0.2611(3) 0.0343(3) Uani . 1 N
F 0.49926(8) 0.41610(7) 0.2586(2) 0.0437(2) Uani . 1 F
O1 0.21318(12) 0.48190(9) 0.3206(2) 0.0319(3) Uani . 1 O
O2 0.30211(15) 0.27216(11) 0.4070(2) 0.0422(4) Uani . 1 O
O3 0.28164(13) 0.34436(10) 0.0099(2) 0.0331(3) Uani . 1 O
H1 0.9676(17) 0.4632(12) 0.274(4) 0.033(4) Uiso D 1 H
H2 0.826(2) 0.4780(17) 0.130(2) 0.036(5) Uiso D 1 H
H3 0.809(2) 0.5117(17) 0.363(3) 0.030(5) Uiso D 1 H
H4 0.838(2) 0.3860(12) 0.304(3) 0.036(5) Uiso D 1 H
H5 0.846(2) 0.7622(16) 0.352(3) 0.032(4) Uiso D 1 H
H6 1.008(2) 0.8253(17) 0.327(3) 0.052(6) Uiso D 1 H
H7 0.859(2) 0.8760(13) 0.271(4) 0.041(4) Uiso D 1 H
H8 0.898(3) 0.777(2) 0.130(3) 0.082(8) Uiso D 1 H

loop_
_atom_site_aniso_label
_atom_site_aniso_U_11
_atom_site_aniso_U_22
_atom_site_aniso_U_33
_atom_site_aniso_U_12
_atom_site_aniso_U_13
_atom_site_aniso_U_23
_atom_site_aniso_type_symbol
P 0.0219(2) 0.0219(2) 0.0218(2) -0.00026(8) 0.00069(14) -0.00011(16) P
N1 0.0259(5) 0.0326(5) 0.0290(7) 0.0019(4) -0.0026(6) -0.0025(6) N
N2 0.0359(6) 0.0290(5) 0.0379(7) -0.0017(4) -0.0026(7) 0.0008(7) N
F 0.0232(3) 0.0496(4) 0.0583(5) -0.0021(3) -0.0030(5) -0.0034(7) F
O1 0.0301(4) 0.0285(5) 0.0370(6) 0.0025(3) 0.0017(4) -0.0061(4) O
O2 0.0602(8) 0.0316(6) 0.0349(7) 0.0021(4) 0.0049(5) 0.0088(5) O
O3 0.0396(4) 0.0362(5) 0.0236(6) -0.0009(4) 0.0001(4) -0.0044(4) O

loop_
_atom_type_symbol
_atom_type_scat_dispersion_real
_atom_type_scat_dispersion_imag
_atom_type_scat_source
N 0.006 0.003 'International Tables Vol C Tables  4.2.6.8 and 6.1.1.4'
H 0.000 0.000 'International Tables Vol C Tables  4.2.6.8 and 6.1.1.4'
O 0.011 0.006 'International Tables Vol C Tables  4.2.6.8 and 6.1.1.4'
F 0.017 0.010 'International Tables Vol C Tables  4.2.6.8 and 6.1.1.4'
P 0.102 0.094 'International Tables Vol C Tables  4.2.6.8 and 6.1.1.4'

loop_
_geom_angle_atom_site_label_1
_geom_angle_atom_site_label_2
_geom_angle_atom_site_label_3
_geom_angle_site_symmetry_1
_geom_angle_site_symmetry_3
_geom_angle
_geom_angle_publ_flag
F P O1 . . 102.79(5) yes
F P O2 . . 104.55(6) yes
F P O3 . . 103.73(7) yes
O1 P O2 . . 115.41(7) yes
O1 P O3 . . 112.12(7) yes
O2 P O3 . . 116.17(7) yes
H1 N1 H2 . . 109(2) no
H1 N1 H3 . . 112.1(18) no
H1 N1 H4 . . 101.1(15) no
H2 N1 H3 . . 109.4(17) no
H2 N1 H4 . . 113.4(19) no
H3 N1 H4 . . 111.2(18) no
H5 N2 H6 . . 109.7(18) no
H5 N2 H7 . . 101.9(19) no
H5 N2 H8 . . 104(2) no
H6 N2 H7 . . 101.6(19) no
H6 N2 H8 . . 126(2) no
H7 N2 H8 . . 112(2) no
N1 H1 O1 . 1_655 173(2) no
N1 H1 O1 . 2_664 60.3(16) no
N1 H1 O2 . 4_555 64.0(9) no
N1 H1 O3 . 1_655 136.5(19) no
N1 H1 O3 . 2_665 56.0(11) no
N1 H2 F . . 87.4(11) no
N1 H2 O1 . 1_655 53.6(9) no
N1 H2 O1 . 2_664 172.4(16) no
N1 H2 O3 . 2_665 62.9(11) no
N1 H3 F . . 89.4(12) no
N1 H3 O1 . 1_655 57.0(8) no
N1 H3 O1 . 2_664 52.9(11) no
N1 H3 O1 . 2_665 133.1(15) no
N1 H3 O2 . 4_555 55.1(10) no
N1 H3 O3 . 2_665 163.9(18) no
N1 H4 F . . 91.7(12) no
N1 H4 O1 . 1_655 61.0(10) no
N1 H4 O2 . 4_555 176(2) no
N1 H4 O3 . 4_555 131.3(17) no
N2 H5 F . 3_655 86.0(12) no
N2 H5 O1 . 4_565 66.9(10) no
N2 H5 O2 . 2_664 75.8(12) no
N2 H5 O3 . 2_665 173.8(18) no
N2 H5 O3 . 3_655 60.4(10) no
N2 H6 F . 3_655 118.0(15) no
N2 H6 F . 4_565 96.9(13) no
N2 H6 O1 . 4_565 59.8(10) no
N2 H6 O2 . 3_654 91.3(15) no
N2 H6 O3 . 2_665 53.3(11) no
N2 H6 O3 . 3_655 171(2) no
N2 H7 F . 3_655 91.4(18) no
N2 H7 F . 4_565 126.1(15) no
N2 H7 O1 . 4_565 171(2) no
N2 H7 O2 . 2_664 70.3(15) no
N2 H7 O3 . 2_665 59.7(12) no
N2 H7 O3 . 3_655 61.0(13) no
N2 H8 F . 3_654 116(2) no
N2 H8 O2 . 2_664 139(2) no
N2 H8 O2 . 3_654 111(2) no
N2 H8 O3 . 2_665 63.8(15) no
H1 O1 H2 1_455 2_665 90.2(9) yes
H1 O1 H7 1_455 4_465 129.3(7) yes
H2 O1 H7 2_665 4_465 92.7(9) yes
H4 O2 H8 4_455 2_665 94.1(9) yes
H3 O3 H5 2_664 2_664 96.2(8) yes
H3 O3 H6 2_664 3_644 98.1(7) yes
H5 O3 H6 2_664 3_644 95.9(8) yes
P O1 H1 . 1_455 111.7(5) yes
P O1 H2 . 2_665 122.8(5) yes
P O1 H7 . 4_465 108.8(5) yes
P O2 H4 . 4_455 120.6(6) yes
P O2 H8 . 2_665 128.6(7) yes
P O3 H3 . 2_664 107.7(6) yes
P O3 H5 . 2_664 136.3(6) yes
P O3 H6 . 3_644 115.6(6) yes

loop_
_geom_bond_atom_site_label_1
_geom_bond_atom_site_label_2
_geom_bond_site_symmetry_1
_geom_bond_site_symmetry_2
_geom_bond_distance
_geom_bond_publ_flag
P F . . 1.5875(8) yes
P O1 . . 1.5120(10) yes
P O2 . . 1.4890(10) yes
P O3 . . 1.5030(10) yes
N1 H1 . . 0.870(10) no
N1 H2 . . 0.88(2) no
N1 H3 . . 0.91(2) no
N1 H4 . . 0.89(2) no
N2 H5 . . 0.92(2) no
N2 H6 . . 0.89(2) no
N2 H7 . . 0.86(2) no
N2 H8 . . 0.88(2) no
N1 F . . 2.8975(13) no
N1 O1 . 1_655 2.8508(15) no
N1 O1 . 2_664 2.829(2) no
N1 O1 . 2_665 3.457(2) no
N1 O2 . 4_555 2.8117(18) no
N1 O3 . 2_665 2.8785(18) no
N2 F . 3_654 3.348(2) no
N2 F . 3_655 3.321(2) no
N2 F . 4_565 3.1966(14) no
N2 O1 . 4_565 2.8636(16) no
N2 O2 . 2_664 2.877(2) no
N2 O2 . 3_654 3.160(2) no
N2 O3 . 2_665 2.761(2) no
N2 O3 . 3_655 2.9017(19) no
O1 H1 . 1_455 1.983(14) no
O1 H2 . 2_665 1.951(17) no
O1 H7 . 4_465 2.007(17) no
O2 H4 . 4_455 1.920(15) no
O2 H8 . 2_665 2.16(2) no
O3 H3 . 2_664 1.99(2) no
O3 H5 . 2_664 1.848(18) no
O3 H6 . 3_644 2.016(19) no

loop_
_geom_hbond_atom_site_label_D
_geom_hbond_atom_site_label_H
_geom_hbond_atom_site_label_A
_geom_hbond_site_symmetry_D
_geom_hbond_site_symmetry_H
_geom_hbond_site_symmetry_A
_geom_hbond_distance_DH
_geom_hbond_distance_HA
_geom_hbond_distance_DA
_geom_hbond_angle_DHA
_geom_hbond_publ_flag
N1 H2 F 1_555 1_555 1_555 0.88(2) 2.80(2) 2.8980(10) 87.0(10) yes
N1 H3 F 1_555 1_555 1_555 0.91(2) 2.76(2) 2.8980(10) 89.0(10) yes
N1 H4 F 1_555 1_555 1_555 0.89(2) 2.73(2) 2.8980(10) 92.0(10) yes
N1 H1 O1 . . 1_655 0.870(10) 1.980(10) 2.851(2) 173(2) yes
N1 H2 O1 . . 2_664 0.88(2) 1.95(2) 2.829(2) 172(4) yes
N1 H3 O3 . . 2_665 0.91(2) 1.99(2) 2.879(2) 164(2) yes
N1 H4 O2 . . 4_555 0.89(2) 1.92(2) 2.812(2) 176(2) yes
N2 H6 F . . 4_565 0.89(2) 2.96(2) 3.1970(10) 97.0(10) yes
N2 H7 F . . 4_565 0.86(2) 2.61(2) 3.1970(10) 126(2) yes
N2 H7 O1 . . 4_565 0.86(2) 2.01(2) 2.864(2) 171(2) yes
N2 H8 O2 . . 2_664 0.88(2) 2.16(2) 2.877(2) 139(2) yes
N2 H8 O2 . . 3_654 0.88(2) 2.74(2) 3.160(2) 111(2) yes
N2 H5 O3 . . 2_665 0.92(2) 1.85(2) 2.761(2) 174(2) yes
N2 H6 O3 . . 3_655 0.89(2) 2.02(2) 2.902(2) 171(2) yes
